data_4344530
loop_
_publ_author_name
'Clearfield, A.'
'Sims, M.'
'Gopal, R.'

_publ_section_title
;
 Studies in heavy-metal molybdates. I. Crystal structure of a basic zinc
 molybdate, Na Zn2 O H (H2 O) (Mo O4)2
;
_journal_name_full 'Inorganic Chemistry'
_journal_page_first 335
_journal_page_last 338
_journal_volume 15
_journal_year 1976
_chemical_formula_sum 'H3 Mo2 Na O10 Zn2'
_chemical_name_systematic 'Na Zn2 (O H) (Mo O4)2 (H2 O)'
_space_group_IT_number 12
_symmetry_space_group_name_Hall '-C 2y'
_symmetry_space_group_name_H-M 'C 1 2/m 1'
_cell_angle_alpha 90
_cell_angle_beta 115.8
_cell_angle_gamma 90
_cell_formula_units_Z 2
_cell_length_a 9.436
_cell_length_b 6.338
_cell_length_c 7.679
_cell_volume 413.467
_citation_journal_id_ASTM INOCAJ
_cod_data_source_file Clearfield_INOCAJ_1976_1731.cif
_cod_data_source_block H3Mo2Na1O10Zn2
_cod_original_cell_volume 413.4673
_cod_original_formula_sum 'H3 Mo2 Na1 O10 Zn2'
_cod_database_code 4344530

loop_
_symmetry_equiv_pos_as_xyz
x,y,z
-x,y,-z
-x,-y,-z
x,-y,z
x+1/2,y+1/2,z
-x+1/2,y+1/2,-z
-x+1/2,-y+1/2,-z
x+1/2,-y+1/2,z

loop_
_atom_site_label
_atom_site_type_symbol
_atom_site_fract_x
_atom_site_fract_y
_atom_site_fract_z
_atom_site_occupancy
_atom_site_U_iso_or_equiv
Na1 Na+1 0 0.5 0.5 1 0.0
O4 O-2 0.648 0 0.082 1 0.0
O3 O-2 0.1695 0 0.1164 1 0.0
Zn1 Zn+2 0.25 0.25 0 1 0.0
O2 O-2 0.4647 0.2744 0.2602 1 0.0
Mo1 Mo+6 0.0812 0 0.2879 1 0.0
O1 O-2 0.2335 0 0.5198 1 0.0
